data_2011109
loop_
_publ_author_name
'Bernhardt, Paul V.'

_publ_section_title
;
 Ni^II^ and Zn^II^ complexes of the hexadentate macrocyclic ligand
 <i>cis</i>-6,13-dimethyl-1,4,8,11-tetraazacyclotetradecane-6,13-diamine
;
_journal_issue 7
_journal_name_full 'Acta Crystallographica Section C'
_journal_page_first 744
_journal_page_last 746
_journal_paper_doi 10.1107/S0108270100003930
_journal_volume 56
_journal_year 2000
_chemical_formula_moiety '[Ni (C12 H30  N6 )] , 2ClO4'
_chemical_formula_sum 'C12 H30 Cl2 N6 Ni O8'
_chemical_formula_weight 516.03
_chemical_name_systematic
;
cis(6,13-dimethyl-1,4,8,11-tetraazacyclotetradecan-6,13-diamine)nickel(II)
perchlorate
;
_space_group_IT_number 4
_symmetry_cell_setting monoclinic
_symmetry_space_group_name_Hall 'P 2yb'
_symmetry_space_group_name_H-M 'P 1 21 1'
_audit_creation_method SHELXL-97
_cell_angle_alpha 90.00
_cell_angle_beta 113.09(2)
_cell_angle_gamma 90.00
_cell_formula_units_Z 2
_cell_length_a 9.198(4)
_cell_length_b 12.7710(10)
_cell_length_c 9.880(5)
_cell_measurement_reflns_used 25
_cell_measurement_temperature 295(2)
_cell_measurement_theta_max 14
_cell_measurement_theta_min 10
_cell_volume 1067.6(7)
_computing_cell_refinement 'SET4 in CAD-4 Manual'
_computing_data_collection 'CAD-4 Manual (Enraf-Nonius, 1988)'
_computing_data_reduction 'XTAL3.2 (Hall, 1992)'
_computing_molecular_graphics 'PLATON (Spek, 1990)'
_computing_publication_material SHELXL97
_computing_structure_refinement 'SHELXL97 (Sheldrick, 1997)'
_computing_structure_solution 'SHELXS86 (Sheldrick, 1990)'
_diffrn_ambient_temperature 295(2)
_diffrn_measured_fraction_theta_full .999
_diffrn_measured_fraction_theta_max .999
_diffrn_measurement_device_type 'Enraf-Nonius CAD4'
_diffrn_measurement_method '\w-2\q scans'
_diffrn_radiation_monochromator graphite
_diffrn_radiation_source 'fine-focus sealed tube'
_diffrn_radiation_type MoK\a
_diffrn_radiation_wavelength .71073
_diffrn_reflns_av_R_equivalents .0258
_diffrn_reflns_av_sigmaI/netI .0168
_diffrn_reflns_limit_h_max 10
_diffrn_reflns_limit_h_min 0
_diffrn_reflns_limit_k_max 15
_diffrn_reflns_limit_k_min 0
_diffrn_reflns_limit_l_max 10
_diffrn_reflns_limit_l_min -11
_diffrn_reflns_number 2097
_diffrn_reflns_theta_full 24.98
_diffrn_reflns_theta_max 24.98
_diffrn_reflns_theta_min 2.24
_diffrn_standards_decay_% 'less than 5'
_diffrn_standards_interval_time 120
_diffrn_standards_number 3
_exptl_absorpt_coefficient_mu 1.210
_exptl_absorpt_correction_T_max .546
_exptl_absorpt_correction_T_min .404
_exptl_absorpt_correction_type '\y scan'
_exptl_absorpt_process_details '(North et al., 1968)'
_exptl_crystal_colour purple
_exptl_crystal_density_diffrn 1.605
_exptl_crystal_density_meas ?
_exptl_crystal_density_method 'not measured'
_exptl_crystal_description prism
_exptl_crystal_F_000 540
_exptl_crystal_size_max .50
_exptl_crystal_size_mid .50
_exptl_crystal_size_min .50
_refine_diff_density_max .574
_refine_diff_density_min -.832
_refine_ls_abs_structure_details 'Flack (1983)'
_refine_ls_abs_structure_Flack .03(3)
_refine_ls_extinction_method none
_refine_ls_goodness_of_fit_ref 1.084
_refine_ls_hydrogen_treatment constr
_refine_ls_matrix_type full
_refine_ls_number_parameters 278
_refine_ls_number_reflns 1971
_refine_ls_number_restraints 20
_refine_ls_restrained_S_all 1.091
_refine_ls_R_factor_all .0460
_refine_ls_R_factor_gt .0436
_refine_ls_shift/su_max .000
_refine_ls_shift/su_mean .000
_refine_ls_structure_factor_coef Fsqd
_refine_ls_weighting_details 'w = 1/[\s^2^(Fo^2^)+(0.0981P)^2^+0.2008P] where P=(Fo^2^+2Fc^2^)/3'
_refine_ls_weighting_scheme calc
_refine_ls_wR_factor_ref .1173
_reflns_number_gt 1892
_reflns_number_total 1971
_reflns_threshold_expression I>2\s(I)
_cod_data_source_file fg1588.cif
_cod_data_source_block I
_cod_depositor_comments
;
The following automatic conversions were performed:

'_exptl_crystal_density_meas' value 'not measured' was changed to '?'
- the value is perceived as not measured.

Automatic conversion script
Id: cif_fix_values 3008 2015-01-20 13:52:24Z robertas 

The following automatic conversions were performed:

'_refine_ls_weighting_scheme' value 'calc w =
1/[\s^2^(Fo^2^)+(0.0981P)^2^+0.2008P] where P=(Fo^2^+2Fc^2^)/3' was
changed to 'calc'. New tag '_refine_ls_weighting_details' was
created. The value of the new tag was set to 'w =
1/[\s^2^(Fo^2^)+(0.0981P)^2^+0.2008P] where P=(Fo^2^+2Fc^2^)/3'.

Automatic conversion script
Id: cif_fix_values 3143 2015-03-26 13:38:13Z robertas 
;
_cod_original_sg_symbol_H-M 'P 21'
_cod_database_code 2011109
_cod_database_fobs_code 2011109

loop_
_symmetry_equiv_pos_as_xyz
'x, y, z'
'-x, y+1/2, -z'

loop_
_atom_site_label
_atom_site_fract_x
_atom_site_fract_y
_atom_site_fract_z
_atom_site_U_iso_or_equiv
_atom_site_adp_type
_atom_site_calc_flag
_atom_site_refinement_flags
_atom_site_occupancy
_atom_site_disorder_assembly
_atom_site_disorder_group
_atom_site_type_symbol
Ni .37769(6) .49801(16) .17169(6) .0330(2) Uani d . 1 . . Ni
N1 .4011(6) .5834(4) .3578(5) .0429(11) Uani d . 1 . . N
H1 .4408 .6475 .3512 .051 Uiso calc R 1 . . H
N2 .3545(6) .3550(5) .2758(6) .0483(12) Uani d . 1 . . N
H2 .2724 .3608 .3049 .058 Uiso calc R 1 . . H
N3 .3244(6) .4015(4) -.0107(6) .0441(12) Uani d . 1 . . N
H3 .4169 .3764 -.0110 .053 Uiso calc R 1 . . H
N4 .1430(5) .5573(4) .0901(5) .0414(10) Uani d . 1 . . N
H4 .0744 .5039 .0819 .050 Uiso calc R 1 . . H
N5 .6165(5) .4739(5) .3056(5) .0453(14) Uani d . 1 . . N
H5A .6594 .4233 .2696 .054 Uiso calc R 1 . . H
H5B .6732 .5331 .3175 .054 Uiso calc R 1 . . H
N6 .3879(6) .6076(4) .0139(6) .0419(11) Uani d . 1 . . N
H6A .3882 .6740 .0442 .050 Uiso calc R 1 . . H
H6B .4726 .5969 -.0085 .050 Uiso calc R 1 . . H
C1 .5172(8) .5284(6) .4881(7) .0554(17) Uani d . 1 . . C
H1A .4625 .4985 .5453 .067 Uiso calc R 1 . . H
H1B .5936 .5786 .5498 .067 Uiso calc R 1 . . H
C2 .6040(7) .4413(6) .4434(7) .0526(15) Uani d . 1 . . C
C3 .5055(9) .3413(6) .4084(7) .0597(17) Uani d . 1 . . C
H3A .5662 .2847 .3908 .072 Uiso calc R 1 . . H
H3B .4812 .3223 .4923 .072 Uiso calc R 1 . . H
C4 .3207(10) .2696(6) .1647(8) .0628(18) Uani d . 1 . . C
H4A .2575 .2158 .1850 .075 Uiso calc R 1 . . H
H4B .4192 .2380 .1714 .075 Uiso calc R 1 . . H
C5 .2341(8) .3115(6) .0130(9) .0579(17) Uani d . 1 . . C
H5C .2231 .2572 -.0589 .069 Uiso calc R 1 . . H
H5D .1292 .3342 .0014 .069 Uiso calc R 1 . . H
C6 .2482(9) .4629(6) -.1436(8) .0583(18) Uani d . 1 . . C
H6C .1421 .4363 -.1969 .070 Uiso calc R 1 . . H
H6D .3065 .4549 -.2062 .070 Uiso calc R 1 . . H
C7 .2389(8) .5812(6) -.1102(7) .0491(14) Uani d . 1 . . C
C8 .1077(7) .6035(6) -.0582(7) .0539(15) Uani d . 1 . . C
H8A .0944 .6786 -.0540 .065 Uiso calc R 1 . . H
H8B .0094 .5746 -.1281 .065 Uiso calc R 1 . . H
C9 .1364(7) .6345(6) .2016(7) .0532(15) Uani d . 1 . . C
H9A .0284 .6418 .1935 .064 Uiso calc R 1 . . H
H9B .1725 .7025 .1835 .064 Uiso calc R 1 . . H
C10 .2400(7) .5974(5) .3541(7) .0499(14) Uani d . 1 . . C
H10A .2409 .6487 .4268 .060 Uiso calc R 1 . . H
H10B .2006 .5317 .3755 .060 Uiso calc R 1 . . H
C11 .7637(10) .4185(8) .5673(9) .076(2) Uani d . 1 . . C
H11A .8130 .3606 .5399 .114 Uiso calc R 1 . . H
H11B .7483 .4012 .6553 .114 Uiso calc R 1 . . H
H11C .8301 .4792 .5846 .114 Uiso calc R 1 . . H
C12 .2123(11) .6445(8) -.2511(8) .076(2) Uani d . 1 . . C
H12A .2024 .7174 -.2330 .114 Uiso calc R 1 . . H
H12B .1175 .6207 -.3293 .114 Uiso calc R 1 . . H
H12C .3006 .6346 -.2785 .114 Uiso calc R 1 . . H
Cl1 .1946(2) .2566(2) .5614(2) .0610(4) Uani d . 1 . . Cl
O1A .0702(9) .2374(9) .6035(9) .115(3) Uani d . 1 . . O
O1B .1829(11) .2000(9) .4319(10) .138(4) Uani d . 1 . . O
O1C .3418(10) .2377(9) .6753(9) .111(3) Uani d . 1 . . O
O1D .1922(12) .3636(6) .5182(9) .107(3) Uani d . 1 . . O
Cl2 -.2585(2) .43254(17) -.0120(2) .0623(5) Uani d D 1 . . Cl
O2A -.1447(6) .3968(5) -.0602(7) .093(2) Uani d D 1 . . O
O2B -.3448(8) .3500(4) .0107(11) .104(4) Uani d PD .87(2) A 1 O
O2C -.3614(10) .5008(7) -.1165(11) .163(6) Uani d PD .87(2) A 1 O
O2D -.1850(10) .4872(10) .1203(9) .262(13) Uani d PD .87(2) A 1 O
O2B' -.3999(14) .379(2) -.085(3) .12(3) Uiso d PD .13(2) A 2 O
O2C' -.283(3) .5393(6) -.039(4) .058(14) Uiso d PD .13(2) A 2 O
O2D' -.210(3) .414(3) .1384(12) .12(3) Uiso d PD .13(2) A 2 O

loop_
_atom_site_aniso_label
_atom_site_aniso_U_11
_atom_site_aniso_U_22
_atom_site_aniso_U_33
_atom_site_aniso_U_12
_atom_site_aniso_U_13
_atom_site_aniso_U_23
Ni .0373(3) .0246(3) .0390(3) -.0013(3) .0171(2) -.0033(3)
N1 .053(3) .035(3) .045(2) -.001(2) .024(2) -.006(2)
N2 .056(3) .030(2) .067(3) -.001(2) .034(2) .001(2)
N3 .044(3) .035(3) .054(3) .000(2) .020(2) -.009(2)
N4 .040(2) .034(3) .051(2) .0005(19) .0192(19) -.004(2)
N5 .041(2) .050(4) .045(2) .0019(19) .0164(19) -.003(2)
N6 .046(3) .036(2) .045(3) -.005(2) .020(2) .001(2)
C1 .069(4) .057(4) .038(2) .005(3) .019(2) -.006(3)
C2 .053(3) .059(4) .045(3) .011(3) .018(3) .010(3)
C3 .080(5) .042(4) .056(3) .012(3) .026(3) .013(3)
C4 .077(4) .033(3) .080(4) -.009(3) .033(4) -.004(3)
C5 .057(4) .033(3) .090(5) -.013(3) .035(3) -.019(3)
C6 .068(4) .057(4) .045(3) .002(3) .018(3) -.014(3)
C7 .055(3) .048(4) .039(3) -.001(3) .013(3) .003(3)
C8 .045(3) .053(4) .054(3) .011(3) .010(2) .005(3)
C9 .058(3) .045(4) .066(4) .013(3) .034(3) -.003(3)
C10 .062(3) .040(3) .060(3) .005(3) .038(3) -.008(3)
C11 .072(5) .080(6) .061(4) .014(4) .011(4) .007(4)
C12 .084(5) .085(6) .053(4) .002(5) .022(3) .021(4)
Cl1 .0698(9) .0488(9) .0772(10) -.0010(8) .0427(8) -.0083(8)
O1A .109(5) .130(7) .133(6) -.015(6) .077(5) .006(6)
O1B .128(6) .161(10) .147(7) -.048(7) .079(6) -.096(8)
O1C .092(4) .124(7) .116(6) .035(5) .039(4) .017(5)
O1D .164(8) .062(4) .105(5) .005(5) .063(5) .019(4)
Cl2 .0631(9) .0561(10) .0847(12) -.0070(8) .0472(9) -.0050(9)
O2A .078(4) .091(5) .133(6) .000(4) .067(4) -.024(4)
O2B .076(5) .054(4) .204(11) -.006(4) .080(6) .003(5)
O2C .145(10) .111(9) .269(16) .049(9) .121(11) .078(13)
O2D .300(17) .38(3) .205(12) -.27(2) .204(13) -.206(17)

loop_
_atom_type_symbol
_atom_type_description
_atom_type_scat_dispersion_real
_atom_type_scat_dispersion_imag
_atom_type_scat_source
C C .0033 .0016 'International Tables Vol C Tables 4.2.6.8 and 6.1.1.4'
H H .0000 .0000 'International Tables Vol C Tables 4.2.6.8 and 6.1.1.4'
Cl Cl .1484 .1585 'International Tables Vol C Tables 4.2.6.8 and 6.1.1.4'
N N .0061 .0033 'International Tables Vol C Tables 4.2.6.8 and 6.1.1.4'
O O .0106 .0060 'International Tables Vol C Tables 4.2.6.8 and 6.1.1.4'
Ni Ni .3393 1.1124 'International Tables Vol C Tables 4.2.6.8 and 6.1.1.4'

loop_
_geom_angle_atom_site_label_1
_geom_angle_atom_site_label_2
_geom_angle_atom_site_label_3
_geom_angle
_geom_angle_publ_flag
N1 Ni N3 171.0(2) yes
N1 Ni N5 78.39(19) yes
N3 Ni N5 107.0(2) yes
N1 Ni N6 106.6(2) yes
N3 Ni N6 79.5(2) yes
N5 Ni N6 102.9(2) yes
N1 Ni N4 83.47(19) yes
N3 Ni N4 91.33(19) yes
N5 Ni N4 161.63(18) yes
N6 Ni N4 79.5(2) yes
N1 Ni N2 91.0(2) yes
N3 Ni N2 82.9(2) yes
N5 Ni N2 81.3(2) yes
N6 Ni N2 162.4(2) yes
N4 Ni N2 101.98(19) yes
C10 N1 C1 116.8(5) ?
C10 N1 Ni 106.7(3) ?
C1 N1 Ni 108.0(4) ?
C10 N1 H1 108.4 ?
C1 N1 H1 108.4 ?
Ni N1 H1 108.4 ?
C4 N2 C3 114.3(6) ?
C4 N2 Ni 107.5(4) ?
C3 N2 Ni 106.6(4) ?
C4 N2 H2 109.4 ?
C3 N2 H2 109.4 ?
Ni N2 H2 109.4 ?
C6 N3 C5 117.3(6) ?
C6 N3 Ni 109.3(4) ?
C5 N3 Ni 106.1(4) ?
C6 N3 H3 108.0 ?
C5 N3 H3 108.0 ?
Ni N3 H3 108.0 ?
C8 N4 C9 113.9(5) ?
C8 N4 Ni 108.1(3) ?
C9 N4 Ni 106.5(3) ?
C8 N4 H4 109.4 ?
C9 N4 H4 109.4 ?
Ni N4 H4 109.4 ?
C2 N5 Ni 100.6(3) ?
C2 N5 H5A 111.7 ?
Ni N5 H5A 111.7 ?
C2 N5 H5B 111.7 ?
Ni N5 H5B 111.7 ?
H5A N5 H5B 109.4 ?
C7 N6 Ni 99.5(4) ?
C7 N6 H6A 111.9 ?
Ni N6 H6A 111.9 ?
C7 N6 H6B 111.9 ?
Ni N6 H6B 111.9 ?
H6A N6 H6B 109.6 ?
N1 C1 C2 111.8(5) ?
N1 C1 H1A 109.3 ?
C2 C1 H1A 109.3 ?
N1 C1 H1B 109.3 ?
C2 C1 H1B 109.3 ?
H1A C1 H1B 107.9 ?
N5 C2 C3 106.4(5) ?
N5 C2 C11 113.4(6) ?
C3 C2 C11 108.7(6) ?
N5 C2 C1 107.5(5) ?
C3 C2 C1 110.0(6) ?
C11 C2 C1 110.7(6) ?
N2 C3 C2 111.4(5) ?
N2 C3 H3A 109.4 ?
C2 C3 H3A 109.4 ?
N2 C3 H3B 109.4 ?
C2 C3 H3B 109.4 ?
H3A C3 H3B 108.0 ?
N2 C4 C5 110.6(6) ?
N2 C4 H4A 109.5 ?
C5 C4 H4A 109.5 ?
N2 C4 H4B 109.5 ?
C5 C4 H4B 109.5 ?
H4A C4 H4B 108.1 ?
N3 C5 C4 108.9(6) ?
N3 C5 H5C 109.9 ?
C4 C5 H5C 109.9 ?
N3 C5 H5D 109.9 ?
C4 C5 H5D 109.9 ?
H5C C5 H5D 108.3 ?
N3 C6 C7 112.3(6) ?
N3 C6 H6C 109.1 ?
C7 C6 H6C 109.1 ?
N3 C6 H6D 109.1 ?
C7 C6 H6D 109.1 ?
H6C C6 H6D 107.9 ?
N6 C7 C8 106.2(5) ?
N6 C7 C12 113.4(6) ?
C8 C7 C12 110.0(6) ?
N6 C7 C6 106.7(6) ?
C8 C7 C6 111.9(6) ?
C12 C7 C6 108.6(6) ?
N4 C8 C7 111.3(5) ?
N4 C8 H8A 109.4 ?
C7 C8 H8A 109.4 ?
N4 C8 H8B 109.4 ?
C7 C8 H8B 109.4 ?
H8A C8 H8B 108.0 ?
N4 C9 C10 109.6(5) ?
N4 C9 H9A 109.7 ?
C10 C9 H9A 109.7 ?
N4 C9 H9B 109.7 ?
C10 C9 H9B 109.7 ?
H9A C9 H9B 108.2 ?
N1 C10 C9 107.3(5) ?
N1 C10 H10A 110.3 ?
C9 C10 H10A 110.3 ?
N1 C10 H10B 110.3 ?
C9 C10 H10B 110.3 ?
H10A C10 H10B 108.5 ?
C2 C11 H11A 109.5 ?
C2 C11 H11B 109.5 ?
H11A C11 H11B 109.5 ?
C2 C11 H11C 109.5 ?
H11A C11 H11C 109.5 ?
H11B C11 H11C 109.5 ?
C7 C12 H12A 109.5 ?
C7 C12 H12B 109.5 ?
H12A C12 H12B 109.5 ?
C7 C12 H12C 109.5 ?
H12A C12 H12C 109.5 ?
H12B C12 H12C 109.5 ?
O1A Cl1 O1C 112.4(5) ?
O1A Cl1 O1D 109.9(6) ?
O1C Cl1 O1D 107.5(6) ?
O1A Cl1 O1B 113.4(6) ?
O1C Cl1 O1B 109.9(6) ?
O1D Cl1 O1B 103.2(6) ?
O2A Cl2 O2B 111.2(2) ?
O2A Cl2 O2C' 110.1(3) ?
O2A Cl2 O2D' 109.8(3) ?
O2C' Cl2 O2D' 109.5(3) ?
O2A Cl2 O2B' 109.8(3) ?
O2C' Cl2 O2B' 109.5(3) ?
O2D' Cl2 O2B' 108.0(10) ?
O2A Cl2 O2C 109.6(3) ?
O2B Cl2 O2C 109.2(3) ?
O2A Cl2 O2D 109.4(3) ?
O2B Cl2 O2D 108.9(3) ?
O2C Cl2 O2D 108.5(3) ?

loop_
_geom_bond_atom_site_label_1
_geom_bond_atom_site_label_2
_geom_bond_site_symmetry_2
_geom_bond_distance
_geom_bond_publ_flag
Ni N1 . 2.075(5) yes
Ni N3 . 2.077(5) yes
Ni N5 . 2.096(5) yes
Ni N6 . 2.124(5) yes
Ni N4 . 2.126(5) yes
Ni N2 . 2.147(5) yes
N1 C10 . 1.479(7) ?
N1 C1 . 1.487(8) ?
N1 H1 . .9100 ?
N2 C4 . 1.491(9) ?
N2 C3 . 1.499(8) ?
N2 H2 . .9100 ?
N3 C6 . 1.452(9) ?
N3 C5 . 1.489(8) ?
N3 H3 . .9100 ?
N4 C8 . 1.492(8) ?
N4 C9 . 1.498(8) ?
N4 H4 . .9100 ?
N5 C2 . 1.470(8) ?
N5 H5A . .9000 ?
N5 H5B . .9000 ?
N6 C7 . 1.476(7) ?
N6 H6A . .9000 ?
N6 H6B . .9000 ?
C1 C2 . 1.533(10) ?
C1 H1A . .9700 ?
C1 H1B . .9700 ?
C2 C3 . 1.525(11) ?
C2 C11 . 1.526(9) ?
C3 H3A . .9700 ?
C3 H3B . .9700 ?
C4 C5 . 1.493(11) ?
C4 H4A . .9700 ?
C4 H4B . .9700 ?
C5 H5C . .9700 ?
C5 H5D . .9700 ?
C6 C7 . 1.556(11) ?
C6 H6C . .9700 ?
C6 H6D . .9700 ?
C7 C8 . 1.512(9) ?
C7 C12 . 1.544(9) ?
C8 H8A . .9700 ?
C8 H8B . .9700 ?
C9 C10 . 1.509(9) ?
C9 H9A . .9700 ?
C9 H9B . .9700 ?
C10 H10A . .9700 ?
C10 H10B . .9700 ?
C11 H11A . .9600 ?
C11 H11B . .9600 ?
C11 H11C . .9600 ?
C12 H12A . .9600 ?
C12 H12B . .9600 ?
C12 H12C . .9600 ?
Cl1 O1A . 1.385(7) ?
Cl1 O1C . 1.401(8) ?
Cl1 O1D . 1.430(8) ?
Cl1 O1B . 1.436(8) ?
Cl2 O2A . 1.386(4) ?
Cl2 O2B . 1.389(5) ?
Cl2 O2C' . 1.391(5) ?
Cl2 O2D' . 1.394(5) ?
Cl2 O2B' . 1.394(5) ?
Cl2 O2C . 1.399(5) ?
Cl2 O2D . 1.400(5) ?

loop_
_geom_hbond_atom_site_label_D
_geom_hbond_atom_site_label_H
_geom_hbond_atom_site_label_A
_geom_hbond_site_symmetry_A
_geom_hbond_distance_DH
_geom_hbond_distance_HA
_geom_hbond_distance_DA
_geom_hbond_angle_DHA
N1 H1 O1C 2_656 .91 2.41 3.192(10) 144.3
N2 H2 O1D . .91 2.49 3.283(10) 145.7
N3 H3 O2B 1_655 .91 2.14 3.039(8) 167.3
N3 H3 O2B' 1_655 .91 2.08 2.917(11) 151.8
N4 H4 O2A . .91 2.38 3.213(7) 151.4
N4 H4 O2D . .91 2.57 3.271(9) 134.5
N5 H5A O2D 1_655 .90 2.56 3.056(8) 115.5
N5 H5A O2D' 1_655 .90 2.09 2.819(10) 137.4
N5 H5B O1C 2_656 .90 2.62 3.389(13) 143.9
N6 H6A O2B 2 .90 2.31 3.120(8) 149.5
N6 H6A O2B' 2 .90 2.64 3.53(3) 168.3
N6 H6B O2C 1_655 .90 2.50 3.341(10) 155.8
N6 H6B O2C' 1_655 .90 2.49 3.382(13) 169.5

loop_
_geom_torsion_atom_site_label_1
_geom_torsion_atom_site_label_2
_geom_torsion_atom_site_label_3
_geom_torsion_atom_site_label_4
_geom_torsion
N3 Ni N1 C10 -32.1(16)
N5 Ni N1 C10 -160.3(4)
N6 Ni N1 C10 99.6(4)
N4 Ni N1 C10 22.6(4)
N2 Ni N1 C10 -79.4(4)
N3 Ni N1 C1 94.2(14)
N5 Ni N1 C1 -34.0(4)
N6 Ni N1 C1 -134.1(4)
N4 Ni N1 C1 148.9(4)
N2 Ni N1 C1 47.0(4)
N1 Ni N2 C4 175.5(5)
N3 Ni N2 C4 2.1(4)
N5 Ni N2 C4 -106.4(5)
N6 Ni N2 C4 -1.1(9)
N4 Ni N2 C4 91.9(5)
N1 Ni N2 C3 -61.5(4)
N3 Ni N2 C3 125.1(4)
N5 Ni N2 C3 16.6(4)
N6 Ni N2 C3 121.9(7)
N4 Ni N2 C3 -145.1(4)
N1 Ni N3 C6 104.6(14)
N5 Ni N3 C6 -129.1(4)
N6 Ni N3 C6 -28.6(4)
N4 Ni N3 C6 50.4(5)
N2 Ni N3 C6 152.3(5)
N1 Ni N3 C5 -22.7(16)
N5 Ni N3 C5 103.6(4)
N6 Ni N3 C5 -156.0(4)
N4 Ni N3 C5 -76.9(4)
N2 Ni N3 C5 25.0(4)
N1 Ni N4 C8 129.8(4)
N3 Ni N4 C8 -57.5(4)
N5 Ni N4 C8 120.9(7)
N6 Ni N4 C8 21.6(4)
N2 Ni N4 C8 -140.5(4)
N1 Ni N4 C9 7.0(4)
N3 Ni N4 C9 179.7(4)
N5 Ni N4 C9 -1.9(8)
N6 Ni N4 C9 -101.2(4)
N2 Ni N4 C9 96.7(4)
N1 Ni N5 C2 50.2(4)
N3 Ni N5 C2 -122.4(4)
N6 Ni N5 C2 154.8(4)
N4 Ni N5 C2 59.2(8)
N2 Ni N5 C2 -42.6(4)
N1 Ni N6 C7 -125.5(4)
N3 Ni N6 C7 47.7(4)
N5 Ni N6 C7 153.0(4)
N4 Ni N6 C7 -45.6(4)
N2 Ni N6 C7 50.9(8)
C10 N1 C1 C2 131.0(6)
Ni N1 C1 C2 10.9(7)
Ni N5 C2 C3 61.2(5)
Ni N5 C2 C11 -179.3(6)
Ni N5 C2 C1 -56.7(5)
N1 C1 C2 N5 31.4(7)
N1 C1 C2 C3 -84.1(7)
N1 C1 C2 C11 155.7(6)
C4 N2 C3 C2 131.5(6)
Ni N2 C3 C2 12.9(7)
N5 C2 C3 N2 -50.9(7)
C11 C2 C3 N2 -173.4(6)
C1 C2 C3 N2 65.2(7)
C3 N2 C4 C5 -147.6(6)
Ni N2 C4 C5 -29.5(7)
C6 N3 C5 C4 -171.1(6)
Ni N3 C5 C4 -48.7(6)
N2 C4 C5 N3 53.2(7)
C5 N3 C6 C7 124.1(7)
Ni N3 C6 C7 3.4(7)
Ni N6 C7 C8 62.1(5)
Ni N6 C7 C12 -176.9(6)
Ni N6 C7 C6 -57.4(5)
N3 C6 C7 N6 37.9(8)
N3 C6 C7 C8 -77.9(8)
N3 C6 C7 C12 160.5(6)
C9 N4 C8 C7 125.5(6)
Ni N4 C8 C7 7.4(6)
N6 C7 C8 N4 -47.8(7)
C12 C7 C8 N4 -170.9(6)
C6 C7 C8 N4 68.3(7)
C8 N4 C9 C10 -154.5(5)
Ni N4 C9 C10 -35.5(6)
C1 N1 C10 C9 -169.0(5)
Ni N1 C10 C9 -48.1(6)
N4 C9 C10 N1 57.0(7)
